data_2014653
loop_
_publ_author_name
'Bekaert, Alain'
'Lemoine, Pascale'
'Brion, Jean Daniel'
'Viossat, Bernard'

_publ_section_title
;
 Tris[(<i>R</i>)-lactamide-\k^2^<i>O</i>,<i>O</i>']zinc(II)
 tetrabromozincate
;
_journal_issue 2
_journal_name_full 'Acta Crystallographica Section C'
_journal_page_first m76
_journal_page_last m77
_journal_paper_doi 10.1107/S0108270104032512
_journal_volume 61
_journal_year 2005
_chemical_formula_iupac '[Zn (C3 H7 N O2)3] [Zn Br4]'
_chemical_formula_moiety 'C9 H21 N3 O6 Zn, Br4 Zn'
_chemical_formula_sum 'C9 H21 Br4 N3 O6 Zn2'
_chemical_formula_weight 717.67
_chemical_name_common
;
Tris[(R)-lactamide-\k^2^O,O']zinc(II) tetrabromozincate
;
_chemical_name_systematic
;
Tris[(R)-2-hydroxypropanamide-\k^2^O,O']zinc(II) tetrabromozincate
;
_space_group_IT_number 173
_symmetry_cell_setting hexagonal
_symmetry_space_group_name_Hall 'P 6c'
_symmetry_space_group_name_H-M 'P 63'
_atom_sites_solution_hydrogens geom
_atom_sites_solution_primary direct
_atom_sites_solution_secondary difmap
_cell_angle_alpha 90.00
_cell_angle_beta 90.00
_cell_angle_gamma 120.00
_cell_formula_units_Z 2
_cell_length_a 11.337(5)
_cell_length_b 11.337(5)
_cell_length_c 9.910(5)
_cell_measurement_reflns_used 25
_cell_measurement_temperature 293
_cell_measurement_theta_max 13.60
_cell_measurement_theta_min 7.48
_cell_volume 1103.1(9)
_computing_cell_refinement 'CAD-4 Express'
_computing_data_collection 'CAD-4 Express (Enraf--Nonius, 1994)'
_computing_data_reduction 'XCAD4 (Harms & Wocadlo, 1995)'
_computing_molecular_graphics 'CAMERON (Watkin et al., 1996)'
_computing_publication_material 'WinGX (Farrugia, 1999)'
_computing_structure_refinement 'SHELXL97 (Sheldrick, 1997)'
_computing_structure_solution 'SIR92 (Altomare et al., 1994)'
_diffrn_ambient_temperature 293
_diffrn_measured_fraction_theta_full 0.984
_diffrn_measured_fraction_theta_max 0.984
_diffrn_measurement_device_type 'Enraf--Nonius CAD-4'
_diffrn_measurement_method '\w - 2\q'
_diffrn_radiation_monochromator graphite
_diffrn_radiation_source 'fine-focus sealed tube'
_diffrn_radiation_type MoK\a
_diffrn_radiation_wavelength 0.71073
_diffrn_reflns_av_R_equivalents 0.1304
_diffrn_reflns_av_sigmaI/netI 0.0628
_diffrn_reflns_limit_h_max 15
_diffrn_reflns_limit_h_min -15
_diffrn_reflns_limit_k_max 15
_diffrn_reflns_limit_k_min -15
_diffrn_reflns_limit_l_max 13
_diffrn_reflns_limit_l_min 0
_diffrn_reflns_number 6629
_diffrn_reflns_theta_full 29.97
_diffrn_reflns_theta_max 29.97
_diffrn_reflns_theta_min 3.59
_diffrn_standards_decay_% 1
_diffrn_standards_interval_time 60
_diffrn_standards_number 3
_exptl_absorpt_coefficient_mu 9.445
_exptl_absorpt_correction_T_max 0.2841
_exptl_absorpt_correction_T_min 0.1307
_exptl_absorpt_correction_type empirical
_exptl_absorpt_process_details 'multi-scan (SADABS; Sheldrick, 1996; Blessing, 1995)'
_exptl_crystal_colour colourless
_exptl_crystal_density_diffrn 2.161
_exptl_crystal_density_meas 2.14(2)
_exptl_crystal_density_method 'flotation (CCl~4~ / C~2~H~4~Br~2~)'
_exptl_crystal_description parallelepiped
_exptl_crystal_F_000 688
_exptl_crystal_size_max 0.30
_exptl_crystal_size_mid 0.20
_exptl_crystal_size_min 0.15
_refine_diff_density_max 0.663
_refine_diff_density_min -0.698
_refine_ls_abs_structure_details 'Flack (1983), No. of Friedel pairs?'
_refine_ls_abs_structure_Flack 0.06(6)
_refine_ls_extinction_method none
_refine_ls_goodness_of_fit_ref 1.023
_refine_ls_hydrogen_treatment constr
_refine_ls_matrix_type full
_refine_ls_number_parameters 75
_refine_ls_number_reflns 1109
_refine_ls_number_restraints 1
_refine_ls_restrained_S_all 1.022
_refine_ls_R_factor_all 0.0711
_refine_ls_R_factor_gt 0.0435
_refine_ls_shift/su_max 0.000
_refine_ls_shift/su_mean 0.000
_refine_ls_structure_factor_coef Fsqd
_refine_ls_weighting_details 'calc w=1/[\s^2^(Fo^2^)+(0.0315P)^2^+0.1638P] where P=(Fo^2^+2Fc^2^)/3'
_refine_ls_weighting_scheme calc
_refine_ls_wR_factor_gt 0.0788
_refine_ls_wR_factor_ref 0.0878
_reflns_number_gt 818
_reflns_number_total 1109
_reflns_threshold_expression I>2\s(I)
_cod_data_source_file fg1801.cif
_cod_data_source_block I
_cod_database_code 2014653

loop_
_symmetry_equiv_pos_as_xyz
'x, y, z'
'x-y, x, z+1/2'
'-y, x-y, z'
'-x, -y, z+1/2'
'-x+y, -x, z'
'y, -x+y, z+1/2'

loop_
_atom_site_label
_atom_site_fract_x
_atom_site_fract_y
_atom_site_fract_z
_atom_site_U_iso_or_equiv
_atom_site_adp_type
_atom_site_calc_flag
_atom_site_refinement_flags
_atom_site_occupancy
_atom_site_disorder_assembly
_atom_site_disorder_group
_atom_site_type_symbol
Zn1 1.0000 1.0000 0.00000(15) 0.0286(3) Uani d S 1 . . Zn
O1 0.8802(5) 1.0503(5) -0.1175(6) 0.0312(12) Uani d . 1 . . O
O2 0.8371(5) 0.9595(7) 0.1247(7) 0.0415(15) Uani d . 1 . . O
H2 0.8269 0.9405 0.2135 0.050 Uiso d R 1 . . H
N1 0.6730(7) 1.0320(8) -0.1394(9) 0.049(2) Uani d . 1 . . N
H1A 0.6850 1.0493 -0.2243 0.059 Uiso calc R 1 . . H
H1B 0.5983 1.0168 -0.1016 0.059 Uiso calc R 1 . . H
C1 0.7684(8) 1.0288(8) -0.0673(9) 0.0305(18) Uani d . 1 . . C
C2 0.7424(8) 1.0003(9) 0.0816(8) 0.0298(18) Uani d . 1 . . C
H20 0.6491 0.9257 0.0959 0.036 Uiso calc R 1 . . H
C3 0.7623(11) 1.1273(10) 0.1519(11) 0.055(3) Uani d . 1 . . C
H3A 0.7497 1.1109 0.2473 0.083 Uiso calc R 1 . . H
H3B 0.6971 1.1506 0.1184 0.083 Uiso calc R 1 . . H
H3C 0.8527 1.2010 0.1348 0.083 Uiso calc R 1 . . H
Br1 0.36350(9) 0.88266(8) 0.03123(12) 0.0423(2) Uani d . 1 . . Br
Br2 0.3333 0.6667 0.35162(19) 0.0587(5) Uani d S 1 . . Br
Zn2 0.3333 0.6667 0.11173(19) 0.0380(4) Uani d S 1 . . Zn

loop_
_atom_site_aniso_label
_atom_site_aniso_U_11
_atom_site_aniso_U_22
_atom_site_aniso_U_33
_atom_site_aniso_U_12
_atom_site_aniso_U_13
_atom_site_aniso_U_23
Zn1 0.0318(4) 0.0318(4) 0.0222(7) 0.0159(2) 0.000 0.000
O1 0.036(3) 0.037(3) 0.022(2) 0.020(3) 0.006(2) 0.006(2)
O2 0.035(3) 0.069(4) 0.026(3) 0.030(3) 0.004(2) 0.016(3)
N1 0.052(5) 0.082(6) 0.036(4) 0.050(5) 0.006(3) 0.010(4)
C1 0.029(4) 0.027(4) 0.038(5) 0.017(4) 0.002(4) 0.004(3)
C2 0.026(4) 0.040(5) 0.018(3) 0.012(4) 0.006(3) 0.002(3)
C3 0.071(7) 0.066(7) 0.042(6) 0.044(6) 0.000(5) -0.009(5)
Br1 0.0423(5) 0.0392(5) 0.0466(5) 0.0214(4) 0.0062(4) 0.0055(4)
Br2 0.0689(8) 0.0689(8) 0.0383(9) 0.0345(4) 0.000 0.000
Zn2 0.0354(6) 0.0354(6) 0.0430(10) 0.0177(3) 0.000 0.000

loop_
_atom_type_symbol
_atom_type_description
_atom_type_scat_dispersion_real
_atom_type_scat_dispersion_imag
_atom_type_scat_source
C C 0.0033 0.0016 'International Tables Vol C Tables 4.2.6.8 and 6.1.1.4'
H H 0.0000 0.0000 'International Tables Vol C Tables 4.2.6.8 and 6.1.1.4'
N N 0.0061 0.0033 'International Tables Vol C Tables 4.2.6.8 and 6.1.1.4'
O O 0.0106 0.0060 'International Tables Vol C Tables 4.2.6.8 and 6.1.1.4'
Zn Zn 0.2839 1.4301 'International Tables Vol C Tables 4.2.6.8 and 6.1.1.4'
Br Br -0.2901 2.4595 'International Tables Vol C Tables 4.2.6.8 and 6.1.1.4'

loop_
_geom_angle_atom_site_label_1
_geom_angle_atom_site_label_2
_geom_angle_atom_site_label_3
_geom_angle_site_symmetry_1
_geom_angle_site_symmetry_3
_geom_angle
_geom_angle_publ_flag
O2 Zn1 O2 5_675 . 88.1(2) ?
O2 Zn1 O2 5_675 3_765 88.1(2) ?
O2 Zn1 O2 . 3_765 88.1(2) y
O2 Zn1 O1 5_675 3_765 156.0(2) ?
O2 Zn1 O1 . 3_765 109.2(2) ?
O2 Zn1 O1 3_765 3_765 76.2(2) ?
O2 Zn1 O1 5_675 . 109.2(2) ?
O2 Zn1 O1 . . 76.2(2) ?
O2 Zn1 O1 3_765 . 156.0(2) y
O1 Zn1 O1 3_765 . 91.6(2) ?
O2 Zn1 O1 5_675 5_675 76.2(2) ?
O2 Zn1 O1 . 5_675 156.0(2) ?
O2 Zn1 O1 3_765 5_675 109.2(2) ?
O1 Zn1 O1 3_765 5_675 91.6(2) ?
O1 Zn1 O1 . 5_675 91.6(2) y
C1 O1 Zn1 . . 117.1(5) y
C2 O2 Zn1 . . 118.7(4) y
C2 O2 H2 . . 110.0 ?
Zn1 O2 H2 . . 129.1 ?
C1 N1 H1A . . 120.0 ?
C1 N1 H1B . . 120.0 ?
H1A N1 H1B . . 120.0 ?
O1 C1 N1 . . 122.7(7) ?
O1 C1 C2 . . 119.7(7) ?
N1 C1 C2 . . 117.6(7) ?
O2 C2 C1 . . 105.3(6) ?
O2 C2 C3 . . 113.1(7) ?
C1 C2 C3 . . 109.1(7) ?
O2 C2 H20 . . 109.7 ?
C1 C2 H20 . . 109.7 ?
C3 C2 H20 . . 109.7 ?
C2 C3 H3A . . 109.5 ?
C2 C3 H3B . . 109.5 ?
H3A C3 H3B . . 109.5 ?
C2 C3 H3C . . 109.5 ?
H3A C3 H3C . . 109.5 ?
H3B C3 H3C . . 109.5 ?
Br2 Zn2 Br1 . . 109.15(6) y
Br2 Zn2 Br1 . 3_665 109.15(6) ?
Br1 Zn2 Br1 . 3_665 109.79(6) y
Br2 Zn2 Br1 . 5_565 109.15(6) ?
Br1 Zn2 Br1 . 5_565 109.79(6) ?
Br1 Zn2 Br1 3_665 5_565 109.79(6) ?

loop_
_geom_bond_atom_site_label_1
_geom_bond_atom_site_label_2
_geom_bond_site_symmetry_2
_geom_bond_distance
_geom_bond_publ_flag
Zn1 O2 5_675 2.073(6) ?
Zn1 O2 . 2.073(6) y
Zn1 O2 3_765 2.073(6) ?
Zn1 O1 3_765 2.074(5) ?
Zn1 O1 . 2.074(5) y
Zn1 O1 5_675 2.074(5) ?
O1 C1 . 1.266(9) ?
O2 C2 . 1.431(9) ?
O2 H2 . 0.90 ?
N1 C1 . 1.312(10) y
N1 H1A . 0.86 ?
N1 H1B . 0.86 ?
C1 C2 . 1.507(11) ?
C2 C3 . 1.511(12) ?
C2 H20 . 0.98 ?
C3 H3A . 0.96 ?
C3 H3B . 0.96 ?
C3 H3C . 0.96 ?
Br1 Zn2 . 2.4315(15) y
Br2 Zn2 . 2.377(3) y
Zn2 Br1 3_665 2.4315(15) ?
Zn2 Br1 5_565 2.4315(15) ?

loop_
_geom_hbond_atom_site_label_D
_geom_hbond_atom_site_label_H
_geom_hbond_atom_site_label_A
_geom_hbond_site_symmetry_A
_geom_hbond_distance_DH
_geom_hbond_distance_HA
_geom_hbond_distance_DA
_geom_hbond_angle_DHA
O2 H2 O1 2_655 0.90 1.82 2.696(8) 166
N1 H1A Br1 4_674 0.86 2.68 3.487(8) 157
N1 H1B Br1 . 0.86 2.66 3.478(8) 158

loop_
_geom_torsion_atom_site_label_1
_geom_torsion_atom_site_label_2
_geom_torsion_atom_site_label_3
_geom_torsion_atom_site_label_4
_geom_torsion_site_symmetry_1
_geom_torsion
O2 Zn1 O1 C1 5_675 -86.4(6)
O2 Zn1 O1 C1 . -3.3(6)
O2 Zn1 O1 C1 3_765 47.5(9)
O1 Zn1 O1 C1 3_765 106.0(7)
O1 Zn1 O1 C1 5_675 -162.4(6)
O2 Zn1 O2 C2 5_675 101.9(7)
O2 Zn1 O2 C2 3_765 -169.9(6)
O1 Zn1 O2 C2 3_765 -95.1(6)
O1 Zn1 O2 C2 . -8.3(6)
O1 Zn1 O2 C2 5_675 53.0(9)
Zn1 O1 C1 N1 . -166.9(7)
Zn1 O1 C1 C2 . 14.2(9)
Zn1 O2 C2 C1 . 15.9(8)
Zn1 O2 C2 C3 . -103.2(7)
O1 C1 C2 O2 . -19.2(10)
N1 C1 C2 O2 . 161.8(7)
O1 C1 C2 C3 . 102.4(9)
N1 C1 C2 C3 . -76.5(10)
